data_2204791
loop_
_publ_author_name
'Mills, Allison M.'
'Wu, Jian-Zhong'
'Bouwman, Elisabeth'
'Reedijk, Jan'
'Spek, Anthony L.'

_publ_section_title
;
 (1,5-Dimethyl-6-oxo-1,2,4,5-tetrazinan-3-yl)imidazolium chloride
;
_journal_issue 12
_journal_name_full 'Acta Crystallographica Section E'
_journal_page_first o2482
_journal_page_last o2484
_journal_paper_doi 10.1107/S1600536804030545
_journal_volume 60
_journal_year 2004
_chemical_formula_iupac 'C7 H13 N6 O +, Cl -'
_chemical_formula_moiety 'C7 H13 N6 O +, Cl -'
_chemical_formula_sum 'C7 H13 Cl N6 O'
_chemical_formula_weight 232.68
_chemical_name_systematic
;
[1,5-Dimethyl-6-oxo-1,2,4,5-tetrazinan-3-yl]imidazolium chloride
;
_space_group_IT_number 148
_symmetry_cell_setting trigonal
_symmetry_space_group_name_Hall '-R 3'
_symmetry_space_group_name_H-M 'R -3 :H'
_atom_sites_solution_hydrogens geom
_atom_sites_solution_primary direct
_atom_sites_solution_secondary difmap
_cell_angle_alpha 90.00
_cell_angle_beta 90.00
_cell_angle_gamma 120.00
_cell_formula_units_Z 18
_cell_length_a 27.3044(5)
_cell_length_b 27.3044(5)
_cell_length_c 8.3804(2)
_cell_measurement_reflns_used 40554
_cell_measurement_temperature 150(2)
_cell_measurement_theta_max 27.48
_cell_measurement_theta_min 1.02
_cell_volume 5410.79(19)
_computing_cell_refinement 'HKL2000 (Otwinowski & Minor, 1997)'
_computing_data_collection 'COLLECT (Nonius, 1998)'
_computing_data_reduction HKL2000
_computing_molecular_graphics 'PLATON (Spek, 2003)'
_computing_publication_material PLATON
_computing_structure_refinement 'SHELXL97 (Sheldrick, 1997)'
_computing_structure_solution 'SHELXS97 (Sheldrick, 1997)'
_diffrn_ambient_temperature 150(2)
_diffrn_measured_fraction_theta_full 0.999
_diffrn_measured_fraction_theta_max 0.999
_diffrn_measurement_device_type 'Nonius KappaCCD'
_diffrn_measurement_method '\f and \w'
_diffrn_radiation_monochromator graphite
_diffrn_radiation_source 'rotating anode'
_diffrn_radiation_type MoK\a
_diffrn_radiation_wavelength 0.71073
_diffrn_reflns_av_R_equivalents 0.0494
_diffrn_reflns_av_sigmaI/netI 0.0374
_diffrn_reflns_limit_h_max 34
_diffrn_reflns_limit_h_min -35
_diffrn_reflns_limit_k_max 35
_diffrn_reflns_limit_k_min -23
_diffrn_reflns_limit_l_max 10
_diffrn_reflns_limit_l_min -10
_diffrn_reflns_number 18411
_diffrn_reflns_theta_full 27.49
_diffrn_reflns_theta_max 27.49
_diffrn_reflns_theta_min 1.49
_diffrn_standards_decay_% 0
_diffrn_standards_interval_count 0
_diffrn_standards_interval_time 0
_diffrn_standards_number 0
_exptl_absorpt_coefficient_mu 0.305
_exptl_absorpt_correction_type none
_exptl_crystal_colour colourless
_exptl_crystal_density_diffrn 1.285
_exptl_crystal_density_method 'not measured'
_exptl_crystal_description needle
_exptl_crystal_F_000 2196
_exptl_crystal_size_max 0.42
_exptl_crystal_size_mid 0.24
_exptl_crystal_size_min 0.21
_refine_diff_density_max 0.253
_refine_diff_density_min -0.328
_refine_ls_extinction_method none
_refine_ls_goodness_of_fit_ref 1.057
_refine_ls_hydrogen_treatment constr
_refine_ls_matrix_type full
_refine_ls_number_parameters 150
_refine_ls_number_reflns 2757
_refine_ls_number_restraints 4
_refine_ls_restrained_S_all 1.058
_refine_ls_R_factor_all 0.0597
_refine_ls_R_factor_gt 0.0403
_refine_ls_shift/su_max 0.001
_refine_ls_shift/su_mean 0.000
_refine_ls_structure_factor_coef Fsqd
_refine_ls_weighting_details 'calc w = 1/[\s^2^(Fo^2^)+(0.0525P)^2^+3.583P] where P = (Fo^2^+2Fc^2^)/3'
_refine_ls_weighting_scheme calc
_refine_ls_wR_factor_gt 0.1003
_refine_ls_wR_factor_ref 0.1061
_reflns_number_gt 2083
_reflns_number_total 2757
_reflns_threshold_expression I>2\s(I)
_cod_data_source_file rz6022.cif
_cod_data_source_block I
_cod_original_sg_symbol_H-M 'R -3'
_cod_database_code 2204791

loop_
_symmetry_equiv_pos_as_xyz
'x, y, z'
'-y, x-y, z'
'-x+y, -x, z'
'x+2/3, y+1/3, z+1/3'
'-y+2/3, x-y+1/3, z+1/3'
'-x+y+2/3, -x+1/3, z+1/3'
'x+1/3, y+2/3, z+2/3'
'-y+1/3, x-y+2/3, z+2/3'
'-x+y+1/3, -x+2/3, z+2/3'
'-x, -y, -z'
'y, -x+y, -z'
'x-y, x, -z'
'-x+2/3, -y+1/3, -z+1/3'
'y+2/3, -x+y+1/3, -z+1/3'
'x-y+2/3, x+1/3, -z+1/3'
'-x+1/3, -y+2/3, -z+2/3'
'y+1/3, -x+y+2/3, -z+2/3'
'x-y+1/3, x+2/3, -z+2/3'

loop_
_atom_site_label
_atom_site_fract_x
_atom_site_fract_y
_atom_site_fract_z
_atom_site_U_iso_or_equiv
_atom_site_adp_type
_atom_site_calc_flag
_atom_site_refinement_flags
_atom_site_occupancy
_atom_site_type_symbol
N1 0.23172(6) 0.27401(6) -0.08880(17) 0.0272(3) Uani d . 1 N
N2 0.20154(6) 0.30379(6) -0.10483(17) 0.0257(3) Uani d D 1 N
H2 0.2288(7) 0.3419(6) -0.115(2) 0.031 Uiso d D 1 H
C3 0.16738(7) 0.29436(7) 0.0370(2) 0.0257(4) Uani d . 1 C
H3 0.1499 0.3189 0.0294 0.031 Uiso calc R 1 H
N4 0.19776(6) 0.30675(6) 0.18688(17) 0.0274(3) Uani d D 1 N
H4 0.2160(8) 0.3442(6) 0.194(2) 0.033 Uiso d D 1 H
N5 0.23566(6) 0.28475(6) 0.18744(17) 0.0276(3) Uani d . 1 N
C6 0.24780(7) 0.26384(7) 0.0552(2) 0.0246(4) Uani d . 1 C
C7 0.24061(8) 0.25209(8) -0.2367(2) 0.0336(4) Uani d . 1 C
H7A 0.2597 0.2305 -0.2143 0.050 Uiso calc R 1 H
H7B 0.2641 0.2836 -0.3084 0.050 Uiso calc R 1 H
H7C 0.2040 0.2273 -0.2875 0.050 Uiso calc R 1 H
C8 0.24335(9) 0.26677(8) 0.3450(2) 0.0354(4) Uani d . 1 C
H8A 0.2257 0.2255 0.3472 0.053 Uiso calc R 1 H
H8B 0.2257 0.2789 0.4258 0.053 Uiso calc R 1 H
H8C 0.2838 0.2839 0.3677 0.053 Uiso calc R 1 H
O9 0.27229(5) 0.23607(5) 0.06602(15) 0.0321(3) Uani d . 1 O
N11 0.09525(6) 0.20248(6) -0.09020(18) 0.0277(3) Uani d D 1 N
H11 0.1018(8) 0.2150(8) -0.1852(19) 0.033 Uiso d D 1 H
C12 0.12066(7) 0.23410(7) 0.0368(2) 0.0250(4) Uani d . 1 C
N13 0.09534(6) 0.20318(6) 0.16540(18) 0.0288(3) Uani d D 1 N
H13 0.1057(8) 0.2132(9) 0.2595(19) 0.035 Uiso d D 1 H
C14 0.05220(8) 0.15042(8) 0.1186(2) 0.0365(4) Uani d . 1 C
H14 0.0274 0.1203 0.1865 0.044 Uiso calc R 1 H
C15 0.05238(8) 0.15031(8) -0.0417(2) 0.0346(4) Uani d . 1 C
H15 0.0276 0.1199 -0.1090 0.042 Uiso calc R 1 H
Cl1 0.226068(19) 0.125922(19) 0.46110(5) 0.03437(15) Uani d . 1 Cl

loop_
_atom_site_aniso_label
_atom_site_aniso_U_11
_atom_site_aniso_U_22
_atom_site_aniso_U_33
_atom_site_aniso_U_12
_atom_site_aniso_U_13
_atom_site_aniso_U_23
N1 0.0315(8) 0.0347(8) 0.0214(7) 0.0211(7) 0.0002(6) 0.0034(6)
N2 0.0267(7) 0.0273(8) 0.0242(7) 0.0144(7) -0.0003(6) 0.0064(6)
C3 0.0284(9) 0.0295(9) 0.0240(9) 0.0179(8) -0.0014(7) 0.0032(7)
N4 0.0334(8) 0.0273(8) 0.0260(8) 0.0185(7) -0.0043(6) -0.0015(6)
N5 0.0306(8) 0.0352(8) 0.0215(7) 0.0199(7) -0.0038(6) 0.0015(6)
C6 0.0189(8) 0.0236(8) 0.0262(9) 0.0069(7) -0.0017(7) 0.0029(7)
C7 0.0379(10) 0.0411(11) 0.0257(9) 0.0228(9) -0.0002(8) -0.0012(8)
C8 0.0412(11) 0.0457(11) 0.0242(9) 0.0253(9) -0.0047(8) 0.0039(8)
O9 0.0340(7) 0.0364(7) 0.0317(7) 0.0219(6) -0.0047(5) 0.0005(5)
N11 0.0279(8) 0.0342(8) 0.0218(8) 0.0161(7) -0.0003(6) 0.0024(6)
C12 0.0248(8) 0.0311(9) 0.0235(9) 0.0172(8) -0.0003(7) 0.0019(7)
N13 0.0296(8) 0.0332(8) 0.0222(8) 0.0145(7) 0.0010(6) 0.0015(6)
C14 0.0286(10) 0.0351(10) 0.0374(11) 0.0097(8) 0.0055(8) 0.0048(8)
C15 0.0275(9) 0.0352(10) 0.0353(11) 0.0112(8) -0.0002(8) -0.0019(8)
Cl1 0.0404(3) 0.0392(3) 0.0225(2) 0.0191(2) -0.00008(18) 0.00128(18)

loop_
_atom_type_symbol
_atom_type_description
_atom_type_scat_dispersion_real
_atom_type_scat_dispersion_imag
_atom_type_scat_source
C C 0.0033 0.0016 'International Tables Vol C Tables 4.2.6.8 and 6.1.1.4'
H H 0.0000 0.0000 'International Tables Vol C Tables 4.2.6.8 and 6.1.1.4'
Cl Cl 0.1484 0.1585 'International Tables Vol C Tables 4.2.6.8 and 6.1.1.4'
N N 0.0061 0.0033 'International Tables Vol C Tables 4.2.6.8 and 6.1.1.4'
O O 0.0106 0.0060 'International Tables Vol C Tables 4.2.6.8 and 6.1.1.4'

loop_
_geom_angle_atom_site_label_1
_geom_angle_atom_site_label_2
_geom_angle_atom_site_label_3
_geom_angle
_geom_angle_publ_flag
C6 N1 N2 122.58(14) yes
C6 N1 C7 122.49(15) yes
N2 N1 C7 114.81(13) yes
N1 N2 C3 108.98(12) yes
N1 N2 H2 106.3(11) ?
C3 N2 H2 110.9(12) ?
N2 C3 N4 115.22(14) yes
N2 C3 C12 108.26(14) yes
N4 C3 C12 109.38(14) yes
N4 C3 H3 107.9 ?
N2 C3 H3 107.9 ?
C12 C3 H3 107.9 ?
C3 N4 N5 110.73(13) yes
N5 N4 H4 112.0(13) ?
C3 N4 H4 104.9(13) ?
N4 N5 C6 123.47(13) yes
N4 N5 C8 113.53(13) yes
C6 N5 C8 119.28(14) yes
N5 C6 N1 117.76(15) yes
N5 C6 O9 121.05(15) yes
N1 C6 O9 121.19(16) yes
N1 C7 H7A 109.5 ?
N1 C7 H7B 109.5 ?
H7A C7 H7B 109.5 ?
N1 C7 H7C 109.5 ?
H7A C7 H7C 109.5 ?
H7B C7 H7C 109.5 ?
N5 C8 H8A 109.5 ?
N5 C8 H8B 109.5 ?
H8A C8 H8B 109.5 ?
N5 C8 H8C 109.5 ?
H8A C8 H8C 109.5 ?
H8B C8 H8C 109.5 ?
C15 N11 C12 109.49(15) yes
C12 N11 H11 123.7(14) ?
C15 N11 H11 126.2(14) ?
N11 C12 N13 107.47(16) yes
N11 C12 C3 126.71(16) yes
N13 C12 C3 125.76(16) yes
C12 N13 C14 109.44(15) yes
C12 N13 H13 125.0(14) ?
C14 N13 H13 125.4(14) ?
N13 C14 C15 106.44(16) yes
C15 C14 H14 126.8 ?
N13 C14 H14 126.8 ?
C14 C15 N11 107.15(16) yes
C14 C15 H15 126.4 ?
N11 C15 H15 126.4 ?

loop_
_geom_bond_atom_site_label_1
_geom_bond_atom_site_label_2
_geom_bond_distance
_geom_bond_publ_flag
N1 N2 1.4244(19) yes
N1 C7 1.449(2) yes
N2 C3 1.452(2) yes
N2 H2 0.933(14) ?
C3 N4 1.449(2) yes
C3 C12 1.495(2) yes
C3 H3 1.0000 ?
N4 N5 1.433(2) yes
N4 H4 0.889(14) ?
N5 C6 1.361(2) yes
N5 C8 1.460(2) yes
C6 N1 1.359(2) yes
C6 O9 1.240(2) yes
C7 H7A 0.9800 ?
C7 H7B 0.9800 ?
C7 H7C 0.9800 ?
C8 H8A 0.9800 ?
C8 H8B 0.9800 ?
C8 H8C 0.9800 ?
N11 C12 1.327(2) yes
N11 H11 0.849(15) ?
C12 N13 1.330(2) yes
N13 C14 1.385(2) yes
N13 H13 0.836(15) ?
C14 C15 1.344(3) yes
C14 H14 0.9500 ?
C15 N11 1.378(2) yes
C15 H15 0.9500 ?

loop_
_geom_hbond_atom_site_label_D
_geom_hbond_atom_site_label_H
_geom_hbond_atom_site_label_A
_geom_hbond_site_symmetry_A
_geom_hbond_distance_DH
_geom_hbond_distance_HA
_geom_hbond_distance_DA
_geom_hbond_angle_DHA
N2 H2 O9 9_554 0.933(14) 2.118(17) 2.8857(19) 138.7(16)
N4 H4 Cl1 9_554 0.889(14) 2.495(16) 3.3170(15) 154.2(17)
N11 H11 Cl1 12 0.849(15) 2.335(15) 3.1636(15) 165.2(19)
N13 H13 Cl1 12_556 0.836(15) 2.384(16) 3.1817(16) 159.7(18)

loop_
_geom_torsion_atom_site_label_1
_geom_torsion_atom_site_label_2
_geom_torsion_atom_site_label_3
_geom_torsion_atom_site_label_4
_geom_torsion
C6 N1 N2 C3 -29.5(2)
C7 N1 N2 C3 146.52(15)
N1 N2 C3 N4 53.07(18)
N1 N2 C3 C12 -69.72(16)
N2 C3 N4 N5 -44.03(19)
C12 C3 N4 N5 78.16(17)
C3 N4 N5 C6 10.2(2)
C3 N4 N5 C8 -147.84(15)
N2 N1 C6 O9 177.43(15)
C7 N1 C6 O9 1.7(3)
N2 N1 C6 N5 -2.0(2)
C7 N1 C6 N5 -177.72(15)
N4 N5 C6 O9 -166.69(15)
C8 N5 C6 O9 -9.8(2)
N4 N5 C6 N1 12.7(2)
C8 N5 C6 N1 169.58(15)
C15 N11 C12 N13 0.54(19)
C15 N11 C12 C3 -176.83(16)
N4 C3 C12 N11 -157.95(16)
N2 C3 C12 N11 -31.7(2)
N4 C3 C12 N13 25.1(2)
N2 C3 C12 N13 151.42(16)
N11 C12 N13 C14 -0.5(2)
C3 C12 N13 C14 176.91(16)
C12 N13 C14 C15 0.3(2)
N13 C14 C15 N11 0.1(2)
C12 N11 C15 C14 -0.4(2)

loop_
_cod_related_entry_id
_cod_related_entry_database
_cod_related_entry_code
1 ChemSpider 21130142
